data_7231320
loop_
_publ_author_name
'Ghosh, Kousik'
'Banerjee, Abhisek'
'Bauz\'a, Antonio'
'Frontera, Antonio'
'Chattopadhyay, Shouvik'

_publ_section_title
;
 One pot synthesis of two cobalt(iii) Schiff base complexes with chelating
 pyridyltetrazolate and exploration of their bio-relevant catalytic
 activities
;
_journal_issue 49
_journal_name_full 'RSC Advances'
_journal_page_first 28216
_journal_paper_doi 10.1039/C8RA03035A
_journal_volume 8
_journal_year 2018
_chemical_formula_moiety 'C18 H21 Co N10 O2'
_chemical_formula_sum 'C18 H21 Co N10 O2'
_chemical_formula_weight 468.38
_space_group_crystal_system monoclinic
_space_group_IT_number 14
_space_group_name_Hall '-P 2ybc'
_space_group_name_H-M_alt 'P 1 21/c 1'
_symmetry_space_group_name_Hall '-P 2ybc'
_symmetry_space_group_name_H-M 'P 1 21/c 1'
_atom_sites_solution_hydrogens geom
_audit_creation_method SHELXL-2014/7
_audit_update_record
;
2018-05-26 deposited with the CCDC.
2018-07-17 downloaded from the CCDC.
;
_cell_angle_alpha 90
_cell_angle_beta 96.409(2)
_cell_angle_gamma 90
_cell_formula_units_Z 4
_cell_length_a 7.9648(3)
_cell_length_b 7.9932(3)
_cell_length_c 31.0201(11)
_cell_measurement_reflns_used 3998
_cell_measurement_temperature 296(2)
_cell_measurement_theta_max 26.38
_cell_measurement_theta_min 2.5
_cell_volume 1962.53(13)
_computing_cell_refinement 'BRUKER SAINT'
_computing_data_collection 'BRUKER APEX II'
_computing_data_reduction 'BRUKER APEX II'
_computing_molecular_graphics 'ORTEP 3v2'
_computing_publication_material SHELXL
_computing_structure_refinement 'SHELXL-2014/7 (Sheldrick, 2014)'
_computing_structure_solution 'SHELXS-97 (Sheldrick, 2008)'
_diffrn_ambient_temperature 296(2)
_diffrn_measured_fraction_theta_full 0.994
_diffrn_measured_fraction_theta_max 0.994
_diffrn_measurement_device_type 'Bruker SMART APEX II diffractometer'
_diffrn_radiation_type MoK\a
_diffrn_radiation_wavelength 0.71073
_diffrn_reflns_av_R_equivalents 0.0404
_diffrn_reflns_av_unetI/netI 0.0252
_diffrn_reflns_Laue_measured_fraction_full 0.994
_diffrn_reflns_Laue_measured_fraction_max 0.994
_diffrn_reflns_limit_h_max 9
_diffrn_reflns_limit_h_min -8
_diffrn_reflns_limit_k_max 9
_diffrn_reflns_limit_k_min -9
_diffrn_reflns_limit_l_max 36
_diffrn_reflns_limit_l_min -36
_diffrn_reflns_number 25838
_diffrn_reflns_point_group_measured_fraction_full 0.994
_diffrn_reflns_point_group_measured_fraction_max 0.994
_diffrn_reflns_theta_full 25.068
_diffrn_reflns_theta_max 25.068
_diffrn_reflns_theta_min 2.573
_exptl_absorpt_coefficient_mu 0.915
_exptl_absorpt_correction_T_max 0.767
_exptl_absorpt_correction_T_min 0.711
_exptl_absorpt_correction_type multi-scan
_exptl_absorpt_process_details SADABS
_exptl_crystal_colour brown
_exptl_crystal_density_diffrn 1.585
_exptl_crystal_description block
_exptl_crystal_F_000 968.0
_exptl_crystal_size_max 0.390
_exptl_crystal_size_mid 0.350
_exptl_crystal_size_min 0.295
_refine_diff_density_max 0.683
_refine_diff_density_min -0.919
_refine_diff_density_rms 0.070
_refine_ls_extinction_method none
_refine_ls_goodness_of_fit_ref 1.185
_refine_ls_hydrogen_treatment constr
_refine_ls_matrix_type full
_refine_ls_number_parameters 280
_refine_ls_number_reflns 3469
_refine_ls_number_restraints 0
_refine_ls_restrained_S_all 1.185
_refine_ls_R_factor_all 0.0607
_refine_ls_R_factor_gt 0.0547
_refine_ls_shift/su_max 0.015
_refine_ls_shift/su_mean 0.001
_refine_ls_structure_factor_coef Fsqd
_refine_ls_weighting_details 'w=1/[\s^2^(Fo^2^)+(0.0370P)^2^+4.4055P] where P=(Fo^2^+2Fc^2^)/3'
_refine_ls_weighting_scheme calc
_refine_ls_wR_factor_gt 0.1194
_refine_ls_wR_factor_ref 0.1219
_reflns_Friedel_coverage 0.000
_reflns_number_gt 3158
_reflns_number_total 3491
_reflns_threshold_expression 'I > 2\s(I)'
_cod_data_source_file c8ra03035a2.cif
_cod_data_source_block 1
_cod_depositor_comments
;
The following automatic conversions were performed:

'_exptl_absorpt_correction_type' value 'MULTI-SCAN' changed to
'multi-scan' according to
/home/data/users/saulius/crontab/automatic-downloads/rss-feeds/RSC/lib/dictionaries/cif_core.dic
dictionary named 'cif_core.dic' version 2.4.2 from 2011-04-26.

Automatic conversion script
Id: cif_fix_values 4973 2017-02-22 13:04:09Z antanas 
;
_cod_database_code 7231320
_shelx_shelxl_version_number 2014/7
_shelx_space_group_comment
;
The symmetry employed for this shelxl refinement is uniquely defined
by the following loop, which should always be used as a source of
symmetry information in preference to the above space-group names.
They are only intended as comments.
;

loop_
_space_group_symop_operation_xyz
'x, y, z'
'-x, y+1/2, -z+1/2'
'-x, -y, -z'
'x, -y-1/2, z-1/2'

loop_
_atom_site_label
_atom_site_type_symbol
_atom_site_fract_x
_atom_site_fract_y
_atom_site_fract_z
_atom_site_U_iso_or_equiv
_atom_site_adp_type
_atom_site_occupancy
_atom_site_site_symmetry_order
_atom_site_calc_flag
_atom_site_refinement_flags_posn
_atom_site_refinement_flags_adp
Co1 Co 0.38250(6) 0.34205(6) 0.39932(2) 0.02773(16) Uani 1 1 d . .
O1 O 0.1871(3) 0.3866(3) 0.36175(8) 0.0338(6) Uani 1 1 d . .
O2 O 0.0163(4) 0.5036(4) 0.29121(9) 0.0459(8) Uani 1 1 d . .
N2 N 0.2766(4) 0.4103(4) 0.44879(9) 0.0315(7) Uani 1 1 d . .
N3 N 0.6055(4) 0.2799(4) 0.42754(9) 0.0308(7) Uani 1 1 d . .
N4 N 0.6910(4) 0.2769(5) 0.46742(10) 0.0385(8) Uani 1 1 d . .
N6 N 0.8685(4) 0.2076(4) 0.42129(11) 0.0392(8) Uani 1 1 d . .
N7 N 0.4942(4) 0.2825(4) 0.34746(10) 0.0312(7) Uani 1 1 d . .
N1Z N 0.4686(4) 0.5694(4) 0.39516(10) 0.0359(8) Uani 1 1 d . .
N5 N 0.8470(4) 0.2337(5) 0.46323(11) 0.0435(9) Uani 1 1 d . .
C18 C 0.7173(5) 0.2373(5) 0.40050(12) 0.0315(8) Uani 1 1 d . .
C17 C 0.6580(5) 0.2363(5) 0.35450(12) 0.0335(9) Uani 1 1 d . .
C13 C 0.4241(5) 0.2947(6) 0.30600(12) 0.0397(10) Uani 1 1 d . .
H13 H 0.3124 0.3297 0.3004 0.048 Uiso 1 1 calc R U
C14 C 0.5132(6) 0.2569(6) 0.27184(13) 0.0472(11) Uani 1 1 d . .
H14 H 0.4619 0.2669 0.2435 0.057 Uiso 1 1 calc R U
C15 C 0.6784(6) 0.2043(6) 0.27941(14) 0.0512(12) Uani 1 1 d . .
H15 H 0.7380 0.1738 0.2565 0.061 Uiso 1 1 calc R U
C16 C 0.7538(6) 0.1975(6) 0.32150(13) 0.0448(11) Uani 1 1 d . .
H16 H 0.8668 0.1674 0.3275 0.054 Uiso 1 1 calc R U
C7 C 0.0887(4) 0.5150(5) 0.36686(12) 0.0318(8) Uani 1 1 d . .
C8 C -0.0101(5) 0.5801(5) 0.32949(13) 0.0365(9) Uani 1 1 d . .
C12 C -0.0869(6) 0.5546(7) 0.25333(14) 0.0558(13) Uani 1 1 d . .
H12A H -0.0566 0.4926 0.2289 0.084 Uiso 1 1 calc R U
H12B H -0.2033 0.5340 0.2569 0.084 Uiso 1 1 calc R U
H12C H -0.0708 0.6719 0.2486 0.084 Uiso 1 1 calc R U
C9 C -0.1208(6) 0.7093(6) 0.33377(16) 0.0497(12) Uani 1 1 d . .
H9 H -0.1855 0.7508 0.3093 0.060 Uiso 1 1 calc R U
C10 C -0.1374(6) 0.7789(6) 0.37426(17) 0.0549(12) Uani 1 1 d . .
H10 H -0.2121 0.8670 0.3766 0.066 Uiso 1 1 calc R U
C11 C -0.0444(5) 0.7182(6) 0.41034(15) 0.0449(10) Uani 1 1 d . .
H11 H -0.0561 0.7645 0.4373 0.054 Uiso 1 1 calc R U
C6 C 0.0692(5) 0.5858(5) 0.40694(13) 0.0329(8) Uani 1 1 d . .
C5 C 0.1540(5) 0.5151(5) 0.44609(13) 0.0364(9) Uani 1 1 d . .
H5 H 0.1162 0.5487 0.4720 0.044 Uiso 1 1 calc R U
C4 C 0.3248(5) 0.3273(6) 0.49075(13) 0.0438(11) Uani 1 1 d . .
H4A H 0.2754 0.3864 0.5136 0.053 Uiso 1 1 calc R U
H4B H 0.4467 0.3291 0.4975 0.053 Uiso 1 1 calc R U
C3 C 0.2625(5) 0.1480(6) 0.48839(14) 0.0477(11) Uani 1 1 d . .
H3A H 0.2978 0.0940 0.5159 0.057 Uiso 1 1 calc R U
H3B H 0.1400 0.1491 0.4845 0.057 Uiso 1 1 calc R U
C2 C 0.3234(5) 0.0449(5) 0.45279(14) 0.0453(11) Uani 1 1 d . .
H2A H 0.4451 0.0326 0.4583 0.054 Uiso 1 1 calc R U
H2B H 0.2740 -0.0659 0.4534 0.054 Uiso 1 1 calc R U
N1 N 0.2809(4) 0.1178(4) 0.40879(11) 0.0406(8) Uani 1 1 d . .
H1 H 0.1593 0.1399 0.4070 0.049 Uiso 1 1 calc R U
C1 C 0.2956(7) -0.0050(6) 0.37606(17) 0.0642(14) Uani 1 1 d . .
H1A H 0.2677 0.0445 0.3480 0.096 Uiso 1 1 calc R U
H1B H 0.4094 -0.0463 0.3785 0.096 Uiso 1 1 calc R U
H1C H 0.2196 -0.0958 0.3797 0.096 Uiso 1 1 calc R U
N2Z N 0.4529(4) 0.6319(4) 0.35988(12) 0.0425(8) Uani 1 1 d . .
N3Z N 0.4399(6) 0.6986(6) 0.32687(14) 0.0719(13) Uani 1 1 d . .

loop_
_atom_site_aniso_label
_atom_site_aniso_U_11
_atom_site_aniso_U_22
_atom_site_aniso_U_33
_atom_site_aniso_U_23
_atom_site_aniso_U_13
_atom_site_aniso_U_12
Co1 0.0275(3) 0.0303(3) 0.0243(3) 0.0019(2) -0.00178(18) 0.0014(2)
O1 0.0327(14) 0.0367(15) 0.0302(14) -0.0004(11) -0.0045(11) 0.0084(12)
O2 0.0428(16) 0.059(2) 0.0328(15) 0.0056(14) -0.0090(12) 0.0155(15)
N2 0.0332(17) 0.0371(18) 0.0239(15) 0.0047(13) 0.0014(13) -0.0027(15)
N3 0.0284(16) 0.0352(18) 0.0274(16) 0.0020(13) -0.0034(13) 0.0004(14)
N4 0.0348(18) 0.050(2) 0.0290(17) 0.0042(15) -0.0051(14) 0.0006(16)
N6 0.0344(18) 0.045(2) 0.0363(19) 0.0010(16) -0.0023(14) 0.0037(16)
N7 0.0285(16) 0.0359(18) 0.0280(16) -0.0042(14) -0.0027(12) 0.0007(14)
N1Z 0.0419(19) 0.0361(19) 0.0298(17) 0.0049(15) 0.0048(14) -0.0057(15)
N5 0.0338(19) 0.056(2) 0.0377(19) 0.0035(17) -0.0064(14) 0.0026(17)
C18 0.030(2) 0.031(2) 0.033(2) 0.0009(16) 0.0001(16) 0.0012(16)
C17 0.029(2) 0.035(2) 0.035(2) -0.0024(17) 0.0005(16) 0.0008(17)
C13 0.035(2) 0.051(3) 0.031(2) -0.0050(18) -0.0048(16) 0.0008(19)
C14 0.048(3) 0.066(3) 0.026(2) -0.006(2) -0.0008(18) 0.001(2)
C15 0.048(3) 0.069(3) 0.037(2) -0.009(2) 0.011(2) 0.000(2)
C16 0.041(2) 0.054(3) 0.040(2) -0.005(2) 0.0044(18) 0.006(2)
C7 0.0243(19) 0.033(2) 0.038(2) 0.0076(17) 0.0025(15) 0.0014(16)
C8 0.033(2) 0.036(2) 0.039(2) 0.0076(18) -0.0011(17) 0.0038(18)
C12 0.055(3) 0.065(3) 0.043(3) 0.012(2) -0.015(2) 0.009(2)
C9 0.042(2) 0.047(3) 0.058(3) 0.015(2) -0.003(2) 0.012(2)
C10 0.046(3) 0.047(3) 0.072(3) 0.008(2) 0.010(2) 0.020(2)
C11 0.045(2) 0.041(2) 0.052(3) -0.001(2) 0.015(2) 0.007(2)
C6 0.030(2) 0.029(2) 0.040(2) 0.0041(17) 0.0064(16) 0.0005(16)
C5 0.036(2) 0.042(2) 0.032(2) 0.0007(18) 0.0081(17) -0.0035(19)
C4 0.040(2) 0.063(3) 0.029(2) 0.009(2) 0.0064(17) 0.004(2)
C3 0.035(2) 0.062(3) 0.045(2) 0.022(2) 0.0026(18) 0.008(2)
C2 0.037(2) 0.037(2) 0.058(3) 0.020(2) -0.013(2) -0.0065(19)
N1 0.043(2) 0.0316(19) 0.0434(19) 0.0037(15) -0.0109(15) -0.0072(15)
C1 0.084(4) 0.043(3) 0.066(3) -0.004(2) 0.013(3) -0.012(3)
N2Z 0.046(2) 0.041(2) 0.041(2) 0.0067(17) 0.0101(16) -0.0026(17)
N3Z 0.099(4) 0.070(3) 0.048(3) 0.021(2) 0.015(2) -0.002(3)

loop_
_atom_type_symbol
_atom_type_description
_atom_type_scat_dispersion_real
_atom_type_scat_dispersion_imag
_atom_type_scat_source
C C 0.0033 0.0016 'International Tables Vol C Tables 4.2.6.8 and 6.1.1.4'
H H 0.0000 0.0000 'International Tables Vol C Tables 4.2.6.8 and 6.1.1.4'
N N 0.0061 0.0033 'International Tables Vol C Tables 4.2.6.8 and 6.1.1.4'
O O 0.0106 0.0060 'International Tables Vol C Tables 4.2.6.8 and 6.1.1.4'
Co Co 0.3494 0.9721 'International Tables Vol C Tables 4.2.6.8 and 6.1.1.4'

loop_
_geom_angle_atom_site_label_1
_geom_angle_atom_site_label_2
_geom_angle_atom_site_label_3
_geom_angle
O1 Co1 N2 92.00(12)
O1 Co1 N1Z 93.18(13)
N2 Co1 N1Z 88.69(14)
O1 Co1 N3 168.01(12)
N2 Co1 N3 99.98(13)
N1Z Co1 N3 87.58(14)
O1 Co1 N7 87.57(12)
N2 Co1 N7 177.31(14)
N1Z Co1 N7 88.68(14)
N3 Co1 N7 80.49(12)
O1 Co1 N1 86.57(13)
N2 Co1 N1 85.19(15)
N1Z Co1 N1 173.86(15)
N3 Co1 N1 93.93(14)
N7 Co1 N1 97.43(14)
C7 O1 Co1 122.7(2)
C8 O2 C12 117.3(3)
C5 N2 C4 118.2(3)
C5 N2 Co1 122.4(3)
C4 N2 Co1 119.1(3)
C18 N3 N4 105.6(3)
C18 N3 Co1 114.9(2)
N4 N3 Co1 139.3(3)
N5 N4 N3 107.6(3)
C18 N6 N5 103.6(3)
C13 N7 C17 117.7(3)
C13 N7 Co1 125.6(3)
C17 N7 Co1 116.6(2)
N2Z N1Z Co1 116.6(3)
N4 N5 N6 111.2(3)
N6 C18 N3 112.0(3)
N6 C18 C17 131.0(4)
N3 C18 C17 116.9(3)
N7 C17 C16 123.1(4)
N7 C17 C18 111.1(3)
C16 C17 C18 125.8(4)
N7 C13 C14 121.7(4)
N7 C13 H13 119.1
C14 C13 H13 119.1
C13 C14 C15 120.2(4)
C13 C14 H14 119.9
C15 C14 H14 119.9
C14 C15 C16 118.8(4)
C14 C15 H15 120.6
C16 C15 H15 120.6
C15 C16 C17 118.5(4)
C15 C16 H16 120.8
C17 C16 H16 120.8
O1 C7 C6 123.7(3)
O1 C7 C8 118.1(3)
C6 C7 C8 118.1(3)
O2 C8 C9 125.5(4)
O2 C8 C7 114.6(3)
C9 C8 C7 119.9(4)
O2 C12 H12A 109.5
O2 C12 H12B 109.5
H12A C12 H12B 109.5
O2 C12 H12C 109.5
H12A C12 H12C 109.5
H12B C12 H12C 109.5
C8 C9 C10 120.9(4)
C8 C9 H9 119.5
C10 C9 H9 119.5
C11 C10 C9 120.1(4)
C11 C10 H10 120.0
C9 C10 H10 120.0
C10 C11 C6 120.2(4)
C10 C11 H11 119.9
C6 C11 H11 119.9
C7 C6 C11 120.8(4)
C7 C6 C5 120.4(4)
C11 C6 C5 118.6(4)
N2 C5 C6 126.5(4)
N2 C5 H5 116.8
C6 C5 H5 116.8
N2 C4 C3 109.4(3)
N2 C4 H4A 109.8
C3 C4 H4A 109.8
N2 C4 H4B 109.8
C3 C4 H4B 109.8
H4A C4 H4B 108.2
C2 C3 C4 115.1(4)
C2 C3 H3A 108.5
C4 C3 H3A 108.5
C2 C3 H3B 108.5
C4 C3 H3B 108.5
H3A C3 H3B 107.5
N1 C2 C3 113.6(4)
N1 C2 H2A 108.8
C3 C2 H2A 108.8
N1 C2 H2B 108.8
C3 C2 H2B 108.8
H2A C2 H2B 107.7
C1 N1 C2 110.8(4)
C1 N1 Co1 116.4(3)
C2 N1 Co1 115.5(2)
C1 N1 H1 104.1
C2 N1 H1 104.1
Co1 N1 H1 104.1
N1 C1 H1A 109.5
N1 C1 H1B 109.5
H1A C1 H1B 109.5
N1 C1 H1C 109.5
H1A C1 H1C 109.5
H1B C1 H1C 109.5
N3Z N2Z N1Z 176.9(5)

loop_
_geom_bond_atom_site_label_1
_geom_bond_atom_site_label_2
_geom_bond_distance
Co1 O1 1.872(2)
Co1 N2 1.911(3)
Co1 N1Z 1.952(3)
Co1 N3 1.955(3)
Co1 N7 1.981(3)
Co1 N1 2.002(3)
O1 C7 1.311(4)
O2 C8 1.373(5)
O2 C12 1.417(5)
N2 C5 1.282(5)
N2 C4 1.473(5)
N3 C18 1.334(5)
N3 N4 1.344(4)
N4 N5 1.310(5)
N6 C18 1.323(5)
N6 N5 1.347(5)
N7 C13 1.347(5)
N7 C17 1.351(5)
N1Z N2Z 1.196(5)
C18 C17 1.452(5)
C17 C16 1.379(6)
C13 C14 1.373(6)
C13 H13 0.9300
C14 C15 1.376(6)
C14 H14 0.9300
C15 C16 1.376(6)
C15 H15 0.9300
C16 H16 0.9300
C7 C6 1.391(5)
C7 C8 1.425(5)
C8 C9 1.373(6)
C12 H12A 0.9600
C12 H12B 0.9600
C12 H12C 0.9600
C9 C10 1.394(7)
C9 H9 0.9300
C10 C11 1.361(6)
C10 H10 0.9300
C11 C6 1.403(6)
C11 H11 0.9300
C6 C5 1.438(5)
C5 H5 0.9300
C4 C3 1.515(7)
C4 H4A 0.9700
C4 H4B 0.9700
C3 C2 1.501(6)
C3 H3A 0.9700
C3 H3B 0.9700
C2 N1 1.488(5)
C2 H2A 0.9700
C2 H2B 0.9700
N1 C1 1.426(6)
N1 H1 0.9800
C1 H1A 0.9600
C1 H1B 0.9600
C1 H1C 0.9600
N2Z N3Z 1.149(5)
